data_1513043
loop_
_publ_author_name
'Ivanova, Bojidarka'

_publ_section_title
;
 Matrixes in UV-MALDI Mass spectrometry &#x0096; crystals of organic salts
 versus co-crystals of neutral polyfunctional carboxylic acids
;
_journal_name_full 'Analytical Methods'
_journal_page_first 2247
_journal_paper_doi 10.1039/C2AY25090J
_journal_volume 4
_journal_year 2012
_chemical_formula_sum 'C8 H8 O3'
_chemical_formula_weight 152.14
_chemical_name_common 'D,L-mandelic acid redetermination'
_space_group_IT_number 61
_symmetry_cell_setting orthorhombic
_symmetry_space_group_name_Hall '-P 2ac 2ab'
_symmetry_space_group_name_H-M 'P b c a'
_atom_sites_solution_hydrogens geom
_atom_sites_solution_primary direct
_atom_sites_solution_secondary difmap
_audit_creation_method SHELXL-97
_cell_angle_alpha 90.00
_cell_angle_beta 90.00
_cell_angle_gamma 90.00
_cell_formula_units_Z 8
_cell_length_a 9.9537(15)
_cell_length_b 9.6632(15)
_cell_length_c 16.173(3)
_cell_measurement_reflns_used 1386
_cell_measurement_temperature 198(2)
_cell_measurement_theta_max 5.10
_cell_measurement_theta_min 2.52
_cell_volume 1555.6(4)
_computing_cell_refinement 'Bruker SAINT'
_computing_data_collection 'Bruker GIS'
_computing_data_reduction 'Bruker SAINT'
_computing_molecular_graphics 'Bruker APEX2'
_computing_structure_refinement 'SHELXL-97 (Sheldrick, 2008)'
_computing_structure_solution 'SHELXS-97 (Sheldrick, 2008)'
_diffrn_ambient_temperature 198(2)
_diffrn_measured_fraction_theta_full 0.998
_diffrn_measured_fraction_theta_max 0.998
_diffrn_measurement_device_type 'Bruker SMART X2S'
_diffrn_measurement_method '\w scans'
_diffrn_radiation_monochromator 'doubly curved silicon crystal'
_diffrn_radiation_source 'micro-focus sealed tube'
_diffrn_radiation_type MoK\a
_diffrn_radiation_wavelength 0.71073
_diffrn_reflns_av_R_equivalents 0.0486
_diffrn_reflns_av_sigmaI/netI 0.0300
_diffrn_reflns_limit_h_max 10
_diffrn_reflns_limit_h_min -11
_diffrn_reflns_limit_k_max 11
_diffrn_reflns_limit_k_min -11
_diffrn_reflns_limit_l_max 19
_diffrn_reflns_limit_l_min -19
_diffrn_reflns_number 8941
_diffrn_reflns_theta_full 25.10
_diffrn_reflns_theta_max 25.10
_diffrn_reflns_theta_min 2.52
_exptl_absorpt_coefficient_mu 0.100
_exptl_absorpt_correction_T_max 0.9796
_exptl_absorpt_correction_T_min 0.9610
_exptl_absorpt_correction_type multi-scan
_exptl_crystal_colour colorless
_exptl_crystal_density_diffrn 1.299
_exptl_crystal_density_method 'not measured'
_exptl_crystal_description plate
_exptl_crystal_F_000 640
_exptl_crystal_size_max 0.48
_exptl_crystal_size_mid 0.25
_exptl_crystal_size_min 0.16
_refine_diff_density_max 0.119
_refine_diff_density_min -0.171
_refine_diff_density_rms 0.035
_refine_ls_extinction_method none
_refine_ls_goodness_of_fit_ref 0.796
_refine_ls_hydrogen_treatment constr
_refine_ls_matrix_type full
_refine_ls_number_parameters 102
_refine_ls_number_reflns 1386
_refine_ls_number_restraints 0
_refine_ls_restrained_S_all 0.796
_refine_ls_R_factor_all 0.0580
_refine_ls_R_factor_gt 0.0410
_refine_ls_shift/su_max 0.000
_refine_ls_shift/su_mean 0.000
_refine_ls_structure_factor_coef Fsqd
_refine_ls_weighting_details 'calc w=1/[\s^2^(Fo^2^)+(0.1114P)^2^+0.5456P] where P=(Fo^2^+2Fc^2^)/3'
_refine_ls_weighting_scheme calc
_refine_ls_wR_factor_gt 0.1244
_refine_ls_wR_factor_ref 0.1440
_reflns_number_gt 1043
_reflns_number_total 1386
_reflns_threshold_expression >2sigma(I)
_cod_data_source_file Struct-137.cif
_cod_data_source_block bi137
_cod_depositor_comments
;
The following automatic conversions were performed:

'_symmetry_cell_setting' value 'Orthorhombic' changed to
'orthorhombic' according to the built-in table from CIF Core
dictionary named 'cif_core.dic' version 2.4.1 from
2010-06-29.

'_exptl_absorpt_correction_type' value 'multi scan'
changed to 'multi-scan' according to the built-in table from CIF Core
dictionary named 'cif_core.dic' version 2.4.1 from
2010-06-29.

'_refine_ls_hydrogen_treatment' value 'Constr' changed
to 'constr' according to the built-in table from CIF Core dictionary
named 'cif_core.dic' version 2.4.1 from 2010-06-29.

Automatic conversion script
Id: cif_fix_values 1891 2012-01-12 08:04:46Z andrius 


 Removing Professor Michael Spiteller's name from the authors' list as
 requested in the addendum
 http://www.rsc.org/suppdata/ay/c2/c2ay25090j/addition.htm

 Saulius Gra\<zulis
 2014-10-05

;
_cod_original_sg_symbol_H-M Pbca
_cod_database_code 1513043

loop_
_symmetry_equiv_pos_as_xyz
'x, y, z'
'x+1/2, -y+1/2, -z'
'-x, y+1/2, -z+1/2'
'-x+1/2, -y, z+1/2'
'-x, -y, -z'
'-x-1/2, y-1/2, z'
'x, -y-1/2, z-1/2'
'x-1/2, y, -z-1/2'

loop_
_atom_site_label
_atom_site_type_symbol
_atom_site_fract_x
_atom_site_fract_y
_atom_site_fract_z
_atom_site_U_iso_or_equiv
_atom_site_adp_type
_atom_site_occupancy
_atom_site_symmetry_multiplicity
_atom_site_calc_flag
_atom_site_refinement_flags
O1 O -0.08264(15) 0.64940(14) 0.49441(10) 0.0648(5) Uani 1 1 d .
O2 O -0.06752(13) 0.86358(13) 0.54246(9) 0.0557(4) Uani 1 1 d .
H2 H -0.1456 0.8694 0.5231 0.084 Uiso 1 1 calc R
O3 O 0.18655(12) 0.61205(14) 0.51576(9) 0.0572(4) Uani 1 1 d .
H3 H 0.1394 0.5401 0.5189 0.086 Uiso 1 1 calc R
C8 C 0.2042(5) 0.7618(5) 0.7859(2) 0.1273(14) Uani 1 1 d .
H8 H 0.2583 0.8198 0.8196 0.153 Uiso 1 1 calc R
C1 C 0.1308(4) 0.6597(4) 0.82134(18) 0.1083(11) Uani 1 1 d .
H1 H 0.1331 0.6465 0.8795 0.130 Uiso 1 1 calc R
C2 C 0.0540(4) 0.5767(4) 0.77298(18) 0.1075(11) Uani 1 1 d .
H2A H 0.0029 0.5043 0.7973 0.129 Uiso 1 1 calc R
C3 C 0.0498(3) 0.5969(3) 0.68840(15) 0.0822(8) Uani 1 1 d .
H3A H -0.0048 0.5386 0.6551 0.099 Uiso 1 1 calc R
C4 C 0.12363(17) 0.7002(2) 0.65207(12) 0.0515(5) Uani 1 1 d .
C5 C 0.12213(17) 0.72156(18) 0.55939(12) 0.0464(5) Uani 1 1 d .
H5 H 0.1724 0.8088 0.5473 0.056 Uiso 1 1 calc R
C6 C -0.01969(18) 0.73992(18) 0.52824(10) 0.0432(5) Uani 1 1 d .
C7 C 0.2014(3) 0.7826(3) 0.70123(17) 0.0905(9) Uani 1 1 d .
H7 H 0.2537 0.8544 0.6773 0.109 Uiso 1 1 calc R

loop_
_atom_site_aniso_label
_atom_site_aniso_U_11
_atom_site_aniso_U_22
_atom_site_aniso_U_33
_atom_site_aniso_U_23
_atom_site_aniso_U_13
_atom_site_aniso_U_12
O1 0.0533(8) 0.0461(8) 0.0952(11) -0.0131(7) -0.0207(7) -0.0014(6)
O2 0.0474(8) 0.0450(8) 0.0747(9) -0.0091(6) -0.0110(6) 0.0017(6)
O3 0.0400(8) 0.0498(8) 0.0820(10) -0.0137(6) 0.0110(6) -0.0055(6)
C8 0.162(4) 0.137(3) 0.0825(19) -0.011(2) -0.057(2) -0.012(3)
C1 0.131(3) 0.135(3) 0.0582(16) 0.0005(18) -0.0147(17) 0.032(2)
C2 0.122(3) 0.126(3) 0.0748(19) 0.0306(18) 0.0033(17) -0.008(2)
C3 0.0920(19) 0.0895(17) 0.0651(14) 0.0105(13) -0.0044(13) -0.0192(14)
C4 0.0391(10) 0.0551(11) 0.0603(12) -0.0016(9) -0.0058(8) 0.0076(9)
C5 0.0368(10) 0.0412(9) 0.0611(11) -0.0049(8) 0.0026(8) -0.0040(7)
C6 0.0426(10) 0.0384(9) 0.0485(9) 0.0007(7) 0.0021(7) -0.0046(8)
C7 0.094(2) 0.098(2) 0.0798(16) -0.0023(14) -0.0326(15) -0.0220(16)

loop_
_atom_type_symbol
_atom_type_description
_atom_type_scat_dispersion_real
_atom_type_scat_dispersion_imag
_atom_type_scat_source
C C 0.0033 0.0016 'International Tables Vol C Tables 4.2.6.8 and 6.1.1.4'
H H 0.0000 0.0000 'International Tables Vol C Tables 4.2.6.8 and 6.1.1.4'
N N 0.0061 0.0033 'International Tables Vol C Tables 4.2.6.8 and 6.1.1.4'
O O 0.0106 0.0060 'International Tables Vol C Tables 4.2.6.8 and 6.1.1.4'

loop_
_geom_angle_atom_site_label_1
_geom_angle_atom_site_label_2
_geom_angle_atom_site_label_3
_geom_angle
C6 O2 H2 109.5
C5 O3 H3 109.5
C1 C8 C7 121.0(3)
C1 C8 H8 119.5
C7 C8 H8 119.5
C8 C1 C2 119.4(3)
C8 C1 H1 120.3
C2 C1 H1 120.3
C1 C2 C3 120.3(3)
C1 C2 H2A 119.9
C3 C2 H2A 119.9
C4 C3 C2 120.7(3)
C4 C3 H3A 119.7
C2 C3 H3A 119.7
C7 C4 C3 118.6(2)
C7 C4 C5 120.2(2)
C3 C4 C5 121.20(18)
O3 C5 C6 110.06(14)
O3 C5 C4 112.64(16)
C6 C5 C4 110.85(14)
O3 C5 H5 107.7
C6 C5 H5 107.7
C4 C5 H5 107.7
O1 C6 O2 123.59(17)
O1 C6 C5 123.48(16)
O2 C6 C5 112.93(15)
C4 C7 C8 120.1(3)
C4 C7 H7 119.9
C8 C7 H7 119.9

loop_
_geom_bond_atom_site_label_1
_geom_bond_atom_site_label_2
_geom_bond_distance
O1 C6 1.207(2)
O2 C6 1.307(2)
O2 H2 0.8400
O3 C5 1.424(2)
O3 H3 0.8400
C8 C1 1.354(5)
C8 C7 1.384(4)
C8 H8 0.9500
C1 C2 1.357(5)
C1 H1 0.9500
C2 C3 1.382(4)
C2 H2A 0.9500
C3 C4 1.372(3)
C3 H3A 0.9500
C4 C7 1.366(3)
C4 C5 1.513(3)
C5 C6 1.509(3)
C5 H5 1.0000
C7 H7 0.9500
